data_7156166
loop_
_publ_author_name
'Schr\"oder, Hendrik V'
'Witte, Felix'
'Gaedke, Marius'
'Sobottka, Sebastian'
'Suntrup, Lisa'
'Hupatz, Henrik'
'Valkonen, Arto'
'Paulus, Beate'
'Rissanen, Kari'
'Sarkar, Biprajit'
'Schalley, Christoph A.'

_publ_section_title
;
 An aryl-fused redox-active tetrathiafulvalene with enhanced mixed-valence
 and radical-cation dimer stabilities.
;
_journal_issue 15
_journal_name_full 'Organic &amp; biomolecular chemistry'
_journal_page_first 2741
_journal_page_last 2747
_journal_paper_doi 10.1039/c8ob00415c
_journal_volume 16
_journal_year 2018
_chemical_formula_moiety 'C16 H14 O2 S8, 2(B F4)'
_chemical_formula_sum 'C16 H14 B2 F8 O2 S8'
_chemical_formula_weight 668.37
_space_group_crystal_system monoclinic
_space_group_IT_number 14
_space_group_name_Hall '-P 2yn'
_space_group_name_H-M_alt 'P 1 21/n 1'
_symmetry_space_group_name_Hall '-P 2yn'
_symmetry_space_group_name_H-M 'P 1 21/n 1'
_atom_sites_solution_hydrogens geom
_audit_creation_method SHELXL-2017/1
_audit_update_record
;
2017-10-23 deposited with the CCDC.
2018-03-21 downloaded from the CCDC.
;
_cell_angle_alpha 90
_cell_angle_beta 101.460(4)
_cell_angle_gamma 90
_cell_formula_units_Z 4
_cell_length_a 10.7366(4)
_cell_length_b 11.0614(5)
_cell_length_c 21.0424(11)
_cell_measurement_reflns_used 3841
_cell_measurement_temperature 120(2)
_cell_measurement_theta_max 29.6950
_cell_measurement_theta_min 3.5420
_cell_volume 2449.2(2)
_computing_cell_refinement 'CrysAlisPro 1.171.38.43 (Rigaku OD, 2015)'
_computing_data_collection 'CrysAlisPro 1.171.38.43 (Rigaku OD, 2015)'
_computing_data_reduction 'CrysAlisPro 1.171.38.43 (Rigaku OD, 2015)'
_computing_molecular_graphics SHELXL-2017/1
_computing_publication_material SHELXL-2017/1
_computing_structure_refinement 'SHELXL-2017/1 (Sheldrick, 2017)'
_computing_structure_solution 'SHELXT (Sheldrick, 2015)'
_diffrn_ambient_temperature 120(2)
_diffrn_detector_area_resol_mean 16.0107
_diffrn_measured_fraction_theta_full 0.998
_diffrn_measured_fraction_theta_max 0.865
_diffrn_measurement_device_type 'SuperNova, Single source at offset, Eos'
_diffrn_measurement_method '\w scans'
_diffrn_radiation_type MoK\a
_diffrn_radiation_wavelength 0.71073
_diffrn_reflns_av_R_equivalents 0.0275
_diffrn_reflns_av_unetI/netI 0.0547
_diffrn_reflns_Laue_measured_fraction_full 0.998
_diffrn_reflns_Laue_measured_fraction_max 0.865
_diffrn_reflns_limit_h_max 14
_diffrn_reflns_limit_h_min -14
_diffrn_reflns_limit_k_max 15
_diffrn_reflns_limit_k_min -8
_diffrn_reflns_limit_l_max 24
_diffrn_reflns_limit_l_min -28
_diffrn_reflns_number 10396
_diffrn_reflns_point_group_measured_fraction_full 0.998
_diffrn_reflns_point_group_measured_fraction_max 0.865
_diffrn_reflns_theta_full 25.242
_diffrn_reflns_theta_max 29.808
_diffrn_reflns_theta_min 2.979
_diffrn_source 'micro-focus sealed X-ray tube'
_exptl_absorpt_coefficient_mu 0.807
_exptl_absorpt_correction_T_max 0.976
_exptl_absorpt_correction_T_min 0.941
_exptl_absorpt_correction_type analytical
_exptl_absorpt_process_details
;
CrysAlisPro 1.171.38.43 (Rigaku Oxford Diffraction, 2015)
Analytical numeric absorption correction using a multifaceted crystal
model based on expressions derived by R.C. Clark & J.S. Reid.
(Clark, R. C. & Reid, J. S. (1995). Acta Cryst. A51, 887-897)
Empirical absorption correction using spherical harmonics,
 implemented in SCALE3 ABSPACK scaling algorithm.
;
_exptl_crystal_colour green
_exptl_crystal_density_diffrn 1.813
_exptl_crystal_description plate
_exptl_crystal_F_000 1344
_exptl_crystal_size_max 0.190
_exptl_crystal_size_mid 0.130
_exptl_crystal_size_min 0.050
_refine_diff_density_max 0.435
_refine_diff_density_min -0.359
_refine_diff_density_rms 0.085
_refine_ls_extinction_method none
_refine_ls_goodness_of_fit_ref 1.025
_refine_ls_hydrogen_treatment constr
_refine_ls_matrix_type full
_refine_ls_number_parameters 329
_refine_ls_number_reflns 6081
_refine_ls_number_restraints 0
_refine_ls_restrained_S_all 1.025
_refine_ls_R_factor_all 0.0578
_refine_ls_R_factor_gt 0.0386
_refine_ls_shift/su_max 0.001
_refine_ls_shift/su_mean 0.000
_refine_ls_structure_factor_coef Fsqd
_refine_ls_weighting_details 'w=1/[\s^2^(Fo^2^)+(0.0363P)^2^] where P=(Fo^2^+2Fc^2^)/3'
_refine_ls_weighting_scheme calc
_refine_ls_wR_factor_gt 0.0800
_refine_ls_wR_factor_ref 0.0892
_reflns_Friedel_coverage 0.000
_reflns_number_gt 4696
_reflns_number_total 6081
_reflns_threshold_expression 'I > 2\s(I)'
_cod_data_source_file c8ob00415c2.cif
_cod_data_source_block '[12+](BF4)2'
_cod_depositor_comments 'Adding full bibliography for 7156166--7156167.cif.'
_cod_database_code 7156166
_shelx_shelxl_version_number 2017/1
_shelx_space_group_comment
;
The symmetry employed for this shelxl refinement is uniquely defined
by the following loop, which should always be used as a source of
symmetry information in preference to the above space-group names.
They are only intended as comments.
;
_shelx_estimated_absorpt_t_min 0.862
_shelx_estimated_absorpt_t_max 0.961

loop_
_space_group_symop_operation_xyz
'x, y, z'
'-x+1/2, y+1/2, -z+1/2'
'-x, -y, -z'
'x-1/2, -y-1/2, z-1/2'

loop_
_atom_site_label
_atom_site_type_symbol
_atom_site_fract_x
_atom_site_fract_y
_atom_site_fract_z
_atom_site_U_iso_or_equiv
_atom_site_adp_type
_atom_site_occupancy
_atom_site_site_symmetry_order
_atom_site_calc_flag
_atom_site_refinement_flags_posn
_atom_site_refinement_flags_adp
S1 S 0.55010(5) 0.74826(6) 0.64135(3) 0.01753(13) Uani 1 1 d . .
S2 S 0.41096(5) 0.65189(6) 0.74073(3) 0.01848(14) Uani 1 1 d . .
S3 S 0.18793(5) 0.58641(6) 0.64745(3) 0.01778(14) Uani 1 1 d . .
S4 S 0.27671(5) 0.69687(6) 0.53591(3) 0.01828(14) Uani 1 1 d . .
S5 S 0.26876(5) 0.56393(6) 0.85644(3) 0.02097(15) Uani 1 1 d . .
S6 S 0.03196(5) 0.58634(6) 0.76613(3) 0.01851(14) Uani 1 1 d . .
S7 S 0.14233(6) 0.53081(6) 0.97070(3) 0.02064(14) Uani 1 1 d . .
S8 S -0.12433(5) 0.56852(6) 0.86928(3) 0.01926(14) Uani 1 1 d . .
O1 O 0.55683(15) 0.60662(16) 0.37138(8) 0.0219(4) Uani 1 1 d . .
O2 O 0.76783(14) 0.62717(16) 0.45440(8) 0.0218(4) Uani 1 1 d . .
C1 C 0.4150(2) 0.6829(2) 0.66126(11) 0.0155(5) Uani 1 1 d . .
C2 C 0.3057(2) 0.6576(2) 0.61736(11) 0.0157(5) Uani 1 1 d . .
C3 C 0.4291(2) 0.6729(2) 0.51768(11) 0.0149(5) Uani 1 1 d . .
C4 C 0.4308(2) 0.6400(2) 0.45394(11) 0.0152(5) Uani 1 1 d . .
H4 H 0.353302 0.624687 0.424345 0.018 Uiso 1 1 calc R U
C5 C 0.5453(2) 0.6298(2) 0.43378(11) 0.0160(5) Uani 1 1 d . .
C6 C 0.6610(2) 0.6427(2) 0.47900(11) 0.0161(5) Uani 1 1 d . .
C7 C 0.6588(2) 0.6712(2) 0.54312(11) 0.0159(5) Uani 1 1 d . .
H7 H 0.735984 0.677623 0.574117 0.019 Uiso 1 1 calc R U
C8 C 0.5425(2) 0.6903(2) 0.56172(11) 0.0146(5) Uani 1 1 d . .
C9 C 0.2592(2) 0.6004(2) 0.72638(11) 0.0163(5) Uani 1 1 d . .
C10 C 0.1928(2) 0.5820(2) 0.77854(11) 0.0180(5) Uani 1 1 d . .
C11 C 0.1359(2) 0.5558(2) 0.88934(11) 0.0150(5) Uani 1 1 d . .
C12 C 0.0201(2) 0.5676(2) 0.84519(11) 0.0154(5) Uani 1 1 d . .
C13 C 0.3109(2) 0.5176(3) 1.00054(12) 0.0287(6) Uani 1 1 d . .
H13A H 0.344546 0.451592 0.977832 0.043 Uiso 1 1 calc R U
H13B H 0.327284 0.500429 1.047149 0.043 Uiso 1 1 calc R U
H13C H 0.352555 0.593510 0.992876 0.043 Uiso 1 1 calc R U
C14 C -0.2330(2) 0.5674(3) 0.79194(12) 0.0241(6) Uani 1 1 d . .
H14A H -0.221539 0.641184 0.767974 0.036 Uiso 1 1 calc R U
H14B H -0.320559 0.563788 0.798886 0.036 Uiso 1 1 calc R U
H14C H -0.216075 0.496631 0.766959 0.036 Uiso 1 1 calc R U
C15 C 0.4401(2) 0.5987(2) 0.32473(11) 0.0215(5) Uani 1 1 d . .
H15A H 0.392376 0.527533 0.334030 0.032 Uiso 1 1 calc R U
H15B H 0.458678 0.591504 0.281137 0.032 Uiso 1 1 calc R U
H15C H 0.389435 0.671638 0.327133 0.032 Uiso 1 1 calc R U
C16 C 0.8877(2) 0.6283(3) 0.49913(13) 0.0258(6) Uani 1 1 d . .
H16A H 0.899051 0.706321 0.521570 0.039 Uiso 1 1 calc R U
H16B H 0.956493 0.615952 0.475410 0.039 Uiso 1 1 calc R U
H16C H 0.889242 0.563297 0.530937 0.039 Uiso 1 1 calc R U
F1 F -0.11285(13) 0.32957(14) 0.71933(7) 0.0278(4) Uani 1 1 d . .
F2 F -0.15154(15) 0.45838(14) 0.63392(8) 0.0382(4) Uani 1 1 d . .
F3 F -0.13374(16) 0.25677(15) 0.61695(8) 0.0396(4) Uani 1 1 d . .
F4 F 0.04125(14) 0.36669(15) 0.66190(8) 0.0363(4) Uani 1 1 d . .
B1 B -0.0892(3) 0.3521(3) 0.65715(14) 0.0215(6) Uani 1 1 d . .
F5 F 0.53287(14) 0.47113(14) 0.84922(7) 0.0292(4) Uani 1 1 d . .
F6 F 0.58643(14) 0.27248(16) 0.84345(8) 0.0371(4) Uani 1 1 d . .
F7 F 0.44462(13) 0.33059(14) 0.90526(7) 0.0261(3) Uani 1 1 d . .
F8 F 0.38903(13) 0.33847(14) 0.79473(7) 0.0277(3) Uani 1 1 d . .
B2 B 0.4885(3) 0.3515(3) 0.84782(14) 0.0199(6) Uani 1 1 d . .

loop_
_atom_site_aniso_label
_atom_site_aniso_U_11
_atom_site_aniso_U_22
_atom_site_aniso_U_33
_atom_site_aniso_U_23
_atom_site_aniso_U_13
_atom_site_aniso_U_12
S1 0.0181(3) 0.0213(3) 0.0144(3) -0.0026(2) 0.0061(2) -0.0061(3)
S2 0.0157(3) 0.0271(3) 0.0132(3) 0.0012(3) 0.0040(2) -0.0038(3)
S3 0.0137(3) 0.0260(3) 0.0145(3) 0.0012(3) 0.0048(2) -0.0016(3)
S4 0.0147(3) 0.0268(3) 0.0139(3) 0.0036(3) 0.0041(2) 0.0028(3)
S5 0.0139(3) 0.0342(4) 0.0156(3) 0.0042(3) 0.0049(2) 0.0010(3)
S6 0.0135(3) 0.0282(3) 0.0145(3) 0.0025(3) 0.0044(2) 0.0000(3)
S7 0.0204(3) 0.0289(4) 0.0136(3) 0.0007(3) 0.0058(2) -0.0014(3)
S8 0.0149(3) 0.0258(3) 0.0189(3) 0.0007(3) 0.0080(2) 0.0005(3)
O1 0.0170(8) 0.0349(11) 0.0139(8) -0.0051(8) 0.0033(7) 0.0020(8)
O2 0.0142(8) 0.0348(11) 0.0171(9) -0.0036(8) 0.0049(7) 0.0017(8)
C1 0.0171(11) 0.0164(12) 0.0140(11) 0.0005(10) 0.0055(9) -0.0006(10)
C2 0.0157(10) 0.0194(12) 0.0136(11) 0.0010(10) 0.0064(9) 0.0011(10)
C3 0.0142(10) 0.0161(12) 0.0155(11) 0.0019(10) 0.0058(9) -0.0013(9)
C4 0.0159(11) 0.0149(12) 0.0140(11) 0.0005(10) 0.0010(9) -0.0002(10)
C5 0.0200(11) 0.0168(12) 0.0115(11) -0.0016(10) 0.0039(9) 0.0006(10)
C6 0.0161(11) 0.0161(12) 0.0168(12) 0.0003(10) 0.0052(9) 0.0001(10)
C7 0.0144(10) 0.0160(12) 0.0166(12) 0.0029(10) 0.0017(9) -0.0006(10)
C8 0.0190(11) 0.0138(11) 0.0118(11) -0.0005(9) 0.0054(9) -0.0016(10)
C9 0.0137(10) 0.0210(13) 0.0151(11) 0.0014(10) 0.0047(9) 0.0016(10)
C10 0.0155(11) 0.0216(13) 0.0173(12) 0.0010(10) 0.0044(9) 0.0003(10)
C11 0.0161(10) 0.0161(12) 0.0143(11) 0.0007(10) 0.0068(9) 0.0007(9)
C12 0.0142(10) 0.0167(12) 0.0166(12) -0.0017(10) 0.0064(9) -0.0007(10)
C13 0.0220(13) 0.0461(18) 0.0163(13) -0.0002(13) -0.0003(10) -0.0064(13)
C14 0.0137(11) 0.0335(16) 0.0254(14) -0.0048(12) 0.0043(10) -0.0012(11)
C15 0.0205(12) 0.0282(14) 0.0151(12) -0.0027(11) 0.0019(9) 0.0011(11)
C16 0.0133(11) 0.0388(16) 0.0255(14) -0.0025(13) 0.0040(10) 0.0015(12)
F1 0.0290(8) 0.0331(9) 0.0240(8) 0.0073(7) 0.0113(6) 0.0048(7)
F2 0.0395(9) 0.0315(9) 0.0387(10) 0.0145(8) -0.0039(8) 0.0012(8)
F3 0.0482(10) 0.0366(10) 0.0323(10) -0.0050(8) 0.0036(8) -0.0071(8)
F4 0.0226(7) 0.0450(11) 0.0445(10) 0.0099(9) 0.0142(7) -0.0051(8)
B1 0.0211(13) 0.0259(16) 0.0168(14) 0.0045(12) 0.0018(11) -0.0029(13)
F5 0.0296(8) 0.0294(9) 0.0292(9) 0.0021(7) 0.0069(7) -0.0091(7)
F6 0.0340(9) 0.0452(10) 0.0322(9) 0.0007(8) 0.0069(7) 0.0171(8)
F7 0.0287(7) 0.0320(9) 0.0183(8) 0.0031(7) 0.0066(6) -0.0050(7)
F8 0.0291(8) 0.0319(9) 0.0197(8) 0.0006(7) -0.0013(6) -0.0029(7)
B2 0.0212(13) 0.0221(15) 0.0160(14) 0.0001(12) 0.0029(11) -0.0002(12)

loop_
_atom_type_symbol
_atom_type_description
_atom_type_scat_dispersion_real
_atom_type_scat_dispersion_imag
_atom_type_scat_source
C C 0.0033 0.0016 'International Tables Vol C Tables 4.2.6.8 and 6.1.1.4'
H H 0.0000 0.0000 'International Tables Vol C Tables 4.2.6.8 and 6.1.1.4'
B B 0.0013 0.0007 'International Tables Vol C Tables 4.2.6.8 and 6.1.1.4'
O O 0.0106 0.0060 'International Tables Vol C Tables 4.2.6.8 and 6.1.1.4'
F F 0.0171 0.0103 'International Tables Vol C Tables 4.2.6.8 and 6.1.1.4'
S S 0.1246 0.1234 'International Tables Vol C Tables 4.2.6.8 and 6.1.1.4'

loop_
_geom_angle_atom_site_label_1
_geom_angle_atom_site_label_2
_geom_angle_atom_site_label_3
_geom_angle
C1 S1 C8 101.07(11)
C9 S2 C1 95.93(11)
C9 S3 C2 95.61(11)
C2 S4 C3 100.61(11)
C10 S5 C11 96.79(11)
C10 S6 C12 96.73(11)
C11 S7 C13 101.46(11)
C12 S8 C14 101.14(11)
C5 O1 C15 115.80(18)
C6 O2 C16 117.59(18)
C2 C1 S2 115.58(17)
C2 C1 S1 124.35(18)
S2 C1 S1 120.02(13)
C1 C2 S3 116.14(17)
C1 C2 S4 125.20(17)
S3 C2 S4 118.61(13)
C8 C3 C4 120.1(2)
C8 C3 S4 123.99(18)
C4 C3 S4 115.89(17)
C5 C4 C3 120.0(2)
C5 C4 H4 120.0
C3 C4 H4 120.0
O1 C5 C4 124.5(2)
O1 C5 C6 115.45(19)
C4 C5 C6 120.1(2)
O2 C6 C7 125.2(2)
O2 C6 C5 115.2(2)
C7 C6 C5 119.6(2)
C6 C7 C8 119.6(2)
C6 C7 H7 120.2
C8 C7 H7 120.2
C3 C8 C7 120.4(2)
C3 C8 S1 123.21(17)
C7 C8 S1 116.22(17)
C10 C9 S3 122.72(17)
C10 C9 S2 121.11(18)
S3 C9 S2 115.89(13)
C9 C10 S5 122.66(18)
C9 C10 S6 121.55(18)
S5 C10 S6 115.67(13)
C12 C11 S5 115.36(17)
C12 C11 S7 121.92(17)
S5 C11 S7 122.69(14)
C11 C12 S6 115.44(16)
C11 C12 S8 122.43(17)
S6 C12 S8 122.10(13)
S7 C13 H13A 109.5
S7 C13 H13B 109.5
H13A C13 H13B 109.5
S7 C13 H13C 109.5
H13A C13 H13C 109.5
H13B C13 H13C 109.5
S8 C14 H14A 109.5
S8 C14 H14B 109.5
H14A C14 H14B 109.5
S8 C14 H14C 109.5
H14A C14 H14C 109.5
H14B C14 H14C 109.5
O1 C15 H15A 109.5
O1 C15 H15B 109.5
H15A C15 H15B 109.5
O1 C15 H15C 109.5
H15A C15 H15C 109.5
H15B C15 H15C 109.5
O2 C16 H16A 109.5
O2 C16 H16B 109.5
H16A C16 H16B 109.5
O2 C16 H16C 109.5
H16A C16 H16C 109.5
H16B C16 H16C 109.5
F3 B1 F2 110.3(2)
F3 B1 F4 110.8(2)
F2 B1 F4 109.5(2)
F3 B1 F1 109.4(2)
F2 B1 F1 108.3(2)
F4 B1 F1 108.6(2)
F6 B2 F8 110.7(2)
F6 B2 F7 110.0(2)
F8 B2 F7 109.9(2)
F6 B2 F5 109.7(2)
F8 B2 F5 108.5(2)
F7 B2 F5 108.0(2)

loop_
_geom_bond_atom_site_label_1
_geom_bond_atom_site_label_2
_geom_bond_distance
S1 C1 1.744(2)
S1 C8 1.781(2)
S2 C9 1.696(2)
S2 C1 1.716(2)
S3 C9 1.692(2)
S3 C2 1.714(2)
S4 C2 1.735(2)
S4 C3 1.773(2)
S5 C10 1.692(2)
S5 C11 1.707(2)
S6 C10 1.695(2)
S6 C12 1.706(2)
S7 C11 1.722(2)
S7 C13 1.800(2)
S8 C12 1.725(2)
S8 C14 1.804(2)
O1 C5 1.367(3)
O1 C15 1.433(3)
O2 C6 1.360(3)
O2 C16 1.435(3)
C1 C2 1.370(3)
C3 C8 1.390(3)
C3 C4 1.393(3)
C4 C5 1.382(3)
C4 H4 0.9500
C5 C6 1.414(3)
C6 C7 1.390(3)
C7 C8 1.397(3)
C7 H7 0.9500
C9 C10 1.437(3)
C11 C12 1.402(3)
C13 H13A 0.9800
C13 H13B 0.9800
C13 H13C 0.9800
C14 H14A 0.9800
C14 H14B 0.9800
C14 H14C 0.9800
C15 H15A 0.9800
C15 H15B 0.9800
C15 H15C 0.9800
C16 H16A 0.9800
C16 H16B 0.9800
C16 H16C 0.9800
F1 B1 1.404(3)
F2 B1 1.393(3)
F3 B1 1.376(3)
F4 B1 1.394(3)
F5 B2 1.404(3)
F6 B2 1.385(3)
F7 B2 1.401(3)
F8 B2 1.391(3)

loop_
_geom_torsion_atom_site_label_1
_geom_torsion_atom_site_label_2
_geom_torsion_atom_site_label_3
_geom_torsion_atom_site_label_4
_geom_torsion
C9 S2 C1 C2 -0.3(2)
C9 S2 C1 S1 177.12(15)
C8 S1 C1 C2 -31.7(2)
C8 S1 C1 S2 151.07(15)
S2 C1 C2 S3 -5.8(3)
S1 C1 C2 S3 176.87(13)
S2 C1 C2 S4 171.66(14)
S1 C1 C2 S4 -5.6(3)
C9 S3 C2 C1 8.7(2)
C9 S3 C2 S4 -168.91(15)
C3 S4 C2 C1 38.0(2)
C3 S4 C2 S3 -144.59(14)
C2 S4 C3 C8 -32.3(2)
C2 S4 C3 C4 150.69(19)
C8 C3 C4 C5 -2.8(4)
S4 C3 C4 C5 174.35(18)
C15 O1 C5 C4 3.0(3)
C15 O1 C5 C6 -177.3(2)
C3 C4 C5 O1 -175.1(2)
C3 C4 C5 C6 5.2(4)
C16 O2 C6 C7 6.5(3)
C16 O2 C6 C5 -174.4(2)
O1 C5 C6 O2 -1.7(3)
C4 C5 C6 O2 178.0(2)
O1 C5 C6 C7 177.4(2)
C4 C5 C6 C7 -2.9(4)
O2 C6 C7 C8 177.0(2)
C5 C6 C7 C8 -2.0(3)
C4 C3 C8 C7 -2.1(4)
S4 C3 C8 C7 -178.98(18)
C4 C3 C8 S1 172.87(18)
S4 C3 C8 S1 -4.0(3)
C6 C7 C8 C3 4.5(3)
C6 C7 C8 S1 -170.88(18)
C1 S1 C8 C3 36.2(2)
C1 S1 C8 C7 -148.64(18)
C2 S3 C9 C10 165.0(2)
C2 S3 C9 S2 -8.91(16)
C1 S2 C9 C10 -167.6(2)
C1 S2 C9 S3 6.42(16)
S3 C9 C10 S5 165.51(14)
S2 C9 C10 S5 -20.9(3)
S3 C9 C10 S6 -18.6(3)
S2 C9 C10 S6 154.96(15)
C11 S5 C10 C9 176.9(2)
C11 S5 C10 S6 0.80(17)
C12 S6 C10 C9 -176.6(2)
C12 S6 C10 S5 -0.47(17)
C10 S5 C11 C12 -0.9(2)
C10 S5 C11 S7 177.43(16)
C13 S7 C11 C12 177.6(2)
C13 S7 C11 S5 -0.58(19)
S5 C11 C12 S6 0.7(3)
S7 C11 C12 S6 -177.62(13)
S5 C11 C12 S8 -177.12(13)
S7 C11 C12 S8 4.5(3)
C10 S6 C12 C11 -0.2(2)
C10 S6 C12 S8 177.70(16)
C14 S8 C12 C11 -173.4(2)
C14 S8 C12 S6 8.90(19)
